data_1567501
loop_
_publ_author_name
'Shank, Nathaniel'
'Stadler, Andrea L.'
'Barrett, Sean P.'
'Padgett, Clifford W.'

_publ_section_title
;
 1-(Hex-5-en-1-yl)-4-{[3-methyl-2,3-dihydro-1,3-benzothiazol-2-ylidene]methyl}quinolin-1-ium
 iodide monohydrate
;
_journal_coeditor_code HB4408
_journal_issue 8
_journal_name_full IUCrData
_journal_page_first x220797
_journal_paper_doi 10.1107/S2414314622007970
_journal_volume 7
_journal_year 2022
_chemical_formula_iupac 'C24 H25 N2 S +, I -, H2 O'
_chemical_formula_moiety 'C24 H25 N2 S +, I -, H2 O'
_chemical_formula_sum 'C24 H27 I N2 O S'
_chemical_formula_weight 518.43
_chemical_name_common
;
4-Hexenylthiazole orange iodide monohydrate
;
_chemical_name_systematic
'1-(Hex-5-en-1-yl)-4-{[3-methyl-2,3-dihydro-1,3-benzothiazol-2-ylidene]methyl}quinolin-1-ium iodide monohydrate'
_space_group_crystal_system triclinic
_space_group_IT_number 2
_space_group_name_Hall '-P 1'
_space_group_name_H-M_alt 'P -1'
_atom_sites_solution_hydrogens mixed
_atom_sites_solution_primary dual
_audit_creation_method
;
Olex2 1.3
(compiled 2020.11.12 svn.r5f609507 for OlexSys, GUI svn.r6408)
;
_cell_angle_alpha 95.810(12)
_cell_angle_beta 105.762(12)
_cell_angle_gamma 110.651(14)
_cell_formula_units_Z 2
_cell_length_a 8.4780(11)
_cell_length_b 10.5773(17)
_cell_length_c 14.5191(19)
_cell_measurement_reflns_used 644
_cell_measurement_temperature 170.1(5)
_cell_measurement_theta_max 21.0620
_cell_measurement_theta_min 2.1130
_cell_volume 1144.1(3)
_computing_cell_refinement
;
CrysAlisPro (Rigaku OD, 2019)
;
_computing_data_collection
;
CrysAlisPro (Rigaku OD, 2019)
;
_computing_data_reduction
;
CrysAlisPro (Rigaku OD, 2019)
;
_computing_molecular_graphics
;
<i>OLEX2</i> (Dolomanov <i>et al.</i>,  2009)
;
_computing_publication_material
;
<i>OLEX2</i> (Dolomanov <i>et al.</i>,  2009)
;
_computing_structure_refinement
;
<i>SHELXL2018/1</i> (Sheldrick, 2015b)
;
_computing_structure_solution
;
<i>SHELXT</i>  (Sheldrick, 2015a)
;
_diffrn_ambient_temperature 170.1(5)
_diffrn_detector 'CCD plate'
_diffrn_measured_fraction_theta_full 1.000
_diffrn_measured_fraction_theta_max 1.000
_diffrn_measurement_device 'two-circle diffractometer'
_diffrn_measurement_device_type 'XtaLAB Mini (ROW)'
_diffrn_measurement_method '\w scans'
_diffrn_radiation_monochromator graphite
_diffrn_radiation_probe x-ray
_diffrn_radiation_type 'Mo K\a'
_diffrn_radiation_wavelength 0.71073
_diffrn_reflns_av_R_equivalents 0.0431
_diffrn_reflns_av_unetI/netI 0.0879
_diffrn_reflns_limit_h_max 10
_diffrn_reflns_limit_h_min -10
_diffrn_reflns_limit_k_max 11
_diffrn_reflns_limit_k_min -12
_diffrn_reflns_limit_l_max 16
_diffrn_reflns_limit_l_min -17
_diffrn_reflns_number 6581
_diffrn_reflns_theta_full 25.242
_diffrn_reflns_theta_max 25.347
_diffrn_reflns_theta_min 2.109
_diffrn_source 'fine-focus sealed X-ray tube'
_exptl_absorpt_coefficient_mu 1.508
_exptl_absorpt_correction_T_max 1.00000
_exptl_absorpt_correction_T_min 0.33215
_exptl_absorpt_correction_type multi-scan
_exptl_absorpt_process_details
;
(CrysAlisPro; Rigaku OD, 2019)
;
_exptl_crystal_colour 'clear dark red'
_exptl_crystal_density_diffrn 1.505
_exptl_crystal_description 'rect. prism'
_exptl_crystal_F_000 524
_exptl_crystal_size_max 0.5
_exptl_crystal_size_mid 0.1
_exptl_crystal_size_min 0.1
_refine_diff_density_max 0.656
_refine_diff_density_min -0.602
_refine_ls_extinction_method none
_refine_ls_goodness_of_fit_ref 1.030
_refine_ls_hydrogen_treatment constr
_refine_ls_matrix_type full
_refine_ls_number_parameters 266
_refine_ls_number_reflns 4189
_refine_ls_number_restraints 0
_refine_ls_restrained_S_all 1.030
_refine_ls_R_factor_all 0.1233
_refine_ls_R_factor_gt 0.0601
_refine_ls_shift/su_max 0.000
_refine_ls_shift/su_mean 0.000
_refine_ls_structure_factor_coef Fsqd
_refine_ls_weighting_details 'w=1/[\s^2^(Fo^2^)+(0.0622P)^2^+0.1317P] where P=(Fo^2^+2Fc^2^)/3'
_refine_ls_weighting_scheme calc
_refine_ls_wR_factor_gt 0.1337
_refine_ls_wR_factor_ref 0.1711
_reflns_number_gt 2249
_reflns_number_total 4189
_reflns_threshold_expression 'I > 2\s(I)'
_cod_data_source_file hb4408sup1.cif
_cod_data_source_block I
_cod_database_code 1567501
_shelx_space_group_comment
;
The symmetry employed for this shelxl refinement is uniquely defined
by the following loop, which should always be used as a source of
symmetry information in preference to the above space-group names.
They are only intended as comments.
;
_shelx_estimated_absorpt_t_min 0.519
_shelx_estimated_absorpt_t_max 0.864

loop_
_space_group_symop_operation_xyz
'x, y, z'
'-x, -y, -z'

loop_
_atom_site_type_symbol
_atom_site_label
_atom_site_fract_x
_atom_site_fract_y
_atom_site_fract_z
_atom_site_U_iso_or_equiv
_atom_site_adp_type
_atom_site_calc_flag
_atom_site_occupancy
_atom_site_disorder_assembly
_atom_site_disorder_group
I I1 0.04034(9) 0.55965(6) 0.30846(5) 0.0920(3) Uani d 1 . .
S S1 0.7927(3) 0.81364(17) 0.36094(14) 0.0577(5) Uani d 1 . .
N N2 0.8314(7) 1.0670(5) 0.3757(4) 0.0495(14) Uani d 1 . .
N N1 0.6019(8) 0.6852(5) 0.6841(5) 0.0579(15) Uani d 1 . .
C C23 0.8637(9) 1.0327(7) 0.2901(5) 0.0511(17) Uani d 1 . .
C C4 0.6594(9) 0.9170(7) 0.6522(5) 0.0498(17) Uani d 1 . .
C C16 0.7461(9) 0.9748(7) 0.5082(5) 0.0537(17) Uani d 1 . .
H H16 0.746994 1.060734 0.530348 0.064 Uiso calc 1 . .
C C3 0.7026(9) 0.8785(6) 0.5662(5) 0.0486(17) Uani d 1 . .
C C17 0.7876(8) 0.9617(6) 0.4235(5) 0.0467(16) Uani d 1 . .
C C9 0.6078(9) 0.8171(7) 0.7091(5) 0.0549(18) Uani d 1 . .
C C2 0.6923(9) 0.7436(7) 0.5470(5) 0.0559(18) Uani d 1 . .
H H2 0.716781 0.713601 0.492143 0.067 Uiso calc 1 . .
C C1 0.6479(9) 0.6548(7) 0.6053(5) 0.0590(19) Uani d 1 . .
H H1 0.649126 0.567645 0.590268 0.071 Uiso calc 1 . .
C C18 0.8509(9) 0.8971(7) 0.2716(5) 0.0544(18) Uani d 1 . .
C C22 0.9072(10) 1.1178(8) 0.2252(6) 0.066(2) Uani d 1 . .
H H22 0.918042 1.209023 0.236988 0.080 Uiso calc 1 . .
C C10 0.5465(10) 0.5769(7) 0.7392(6) 0.067(2) Uani d 1 . .
H H10A 0.515625 0.487592 0.698316 0.080 Uiso calc 1 . .
H H10B 0.439612 0.576184 0.751890 0.080 Uiso calc 1 . .
C C5 0.6653(10) 1.0472(7) 0.6860(5) 0.0609(19) Uani d 1 . .
H H5 0.701850 1.115918 0.652057 0.073 Uiso calc 1 . .
C C11 0.6831(11) 0.5937(7) 0.8340(6) 0.066(2) Uani d 1 . .
H H11A 0.705991 0.678282 0.878000 0.079 Uiso calc 1 . .
H H11B 0.793698 0.601946 0.822871 0.079 Uiso calc 1 . .
C C6 0.6208(11) 1.0797(8) 0.7658(6) 0.072(2) Uani d 1 . .
H H6 0.624418 1.167804 0.783995 0.086 Uiso calc 1 . .
C C24 0.8400(10) 1.2008(7) 0.4111(6) 0.064(2) Uani d 1 . .
H H24A 0.927482 1.239531 0.475373 0.096 Uiso calc 1 . .
H H24B 0.725376 1.193066 0.414159 0.096 Uiso calc 1 . .
H H24C 0.872977 1.259910 0.367520 0.096 Uiso calc 1 . .
C C8 0.5616(11) 0.8527(8) 0.7912(6) 0.071(2) Uani d 1 . .
H H8 0.524265 0.786504 0.826843 0.085 Uiso calc 1 . .
O O1 0.2316(12) 0.5102(8) 0.5443(7) 0.138(3) Uani d 1 . .
H H1A 0.291275 0.581291 0.590880 0.207 Uiso d 1 . .
H H1B 0.192515 0.534755 0.491739 0.207 Uiso d 1 . .
C C19 0.8832(11) 0.8450(8) 0.1895(6) 0.073(2) Uani d 1 . .
H H19 0.877847 0.755232 0.177902 0.087 Uiso calc 1 . .
C C12 0.6232(11) 0.4721(8) 0.8818(6) 0.071(2) Uani d 1 . .
H H12A 0.512182 0.464089 0.892323 0.085 Uiso calc 1 . .
H H12B 0.599653 0.387829 0.837227 0.085 Uiso calc 1 . .
C C20 0.9230(12) 0.9296(9) 0.1268(6) 0.081(2) Uani d 1 . .
H H20 0.943321 0.895594 0.071436 0.097 Uiso calc 1 . .
C C21 0.9340(11) 1.0618(9) 0.1423(6) 0.075(2) Uani d 1 . .
H H21 0.959534 1.115594 0.097174 0.090 Uiso calc 1 . .
C C7 0.5706(12) 0.9825(9) 0.8191(7) 0.080(3) Uani d 1 . .
H H7 0.542670 1.005128 0.874551 0.095 Uiso calc 1 . .
C C13 0.7538(14) 0.4843(11) 0.9753(8) 0.110(3) Uani d 1 . .
H H13A 0.770531 0.565495 1.020756 0.132 Uiso calc 1 . .
H H13B 0.867061 0.500098 0.965176 0.132 Uiso calc 1 . .
C C14 0.7080(18) 0.3633(12) 1.0222(8) 0.113(4) Uani d 1 . .
H H14 0.790099 0.376037 1.083381 0.136 Uiso calc 1 . .
C C15 0.585(2) 0.2529(12) 0.9957(10) 0.146(6) Uani d 1 . .
H H15A 0.496588 0.231168 0.935308 0.175 Uiso calc 1 . .
H H15B 0.578332 0.188806 1.035348 0.175 Uiso calc 1 . .

loop_
_atom_site_aniso_label
_atom_site_aniso_U_11
_atom_site_aniso_U_22
_atom_site_aniso_U_33
_atom_site_aniso_U_12
_atom_site_aniso_U_13
_atom_site_aniso_U_23
I1 0.1378(6) 0.0665(4) 0.0968(5) 0.0488(4) 0.0612(4) 0.0317(3)
S1 0.0704(12) 0.0407(9) 0.0605(12) 0.0162(9) 0.0271(10) 0.0111(9)
N2 0.057(4) 0.041(3) 0.055(4) 0.019(3) 0.024(3) 0.018(3)
N1 0.058(4) 0.041(3) 0.072(4) 0.011(3) 0.029(3) 0.016(3)
C23 0.045(4) 0.048(4) 0.056(5) 0.010(3) 0.019(4) 0.014(4)
C4 0.053(4) 0.043(4) 0.061(5) 0.019(3) 0.028(4) 0.017(3)
C16 0.060(5) 0.046(4) 0.061(5) 0.021(4) 0.028(4) 0.017(4)
C3 0.048(4) 0.043(4) 0.055(4) 0.016(3) 0.018(3) 0.016(3)
C17 0.038(4) 0.042(4) 0.058(5) 0.010(3) 0.018(3) 0.014(3)
C9 0.050(4) 0.058(4) 0.064(5) 0.024(4) 0.025(4) 0.020(4)
C2 0.069(5) 0.048(4) 0.057(5) 0.019(4) 0.033(4) 0.018(4)
C1 0.069(5) 0.047(4) 0.060(5) 0.018(4) 0.027(4) 0.008(4)
C18 0.057(5) 0.047(4) 0.055(5) 0.013(4) 0.023(4) 0.013(4)
C22 0.066(5) 0.068(5) 0.075(6) 0.028(4) 0.033(4) 0.027(5)
C10 0.084(6) 0.050(4) 0.070(5) 0.016(4) 0.042(5) 0.024(4)
C5 0.078(5) 0.057(4) 0.062(5) 0.031(4) 0.035(4) 0.022(4)
C11 0.080(5) 0.059(5) 0.073(6) 0.030(4) 0.039(5) 0.024(4)
C6 0.101(6) 0.062(5) 0.083(6) 0.045(5) 0.059(5) 0.026(4)
C24 0.073(5) 0.054(4) 0.077(6) 0.027(4) 0.036(4) 0.027(4)
C8 0.088(6) 0.078(5) 0.082(6) 0.043(5) 0.060(5) 0.042(5)
O1 0.121(7) 0.111(6) 0.159(8) 0.044(6) 0.020(6) 0.009(5)
C19 0.091(6) 0.058(5) 0.066(5) 0.015(5) 0.043(5) 0.006(4)
C12 0.081(6) 0.063(5) 0.078(6) 0.028(5) 0.039(5) 0.025(5)
C20 0.093(7) 0.078(6) 0.068(6) 0.016(5) 0.048(5) 0.009(5)
C21 0.084(6) 0.072(5) 0.070(6) 0.017(5) 0.040(5) 0.028(5)
C7 0.106(7) 0.080(6) 0.096(7) 0.057(6) 0.069(6) 0.035(5)
C13 0.123(9) 0.109(8) 0.108(8) 0.051(7) 0.039(7) 0.052(7)
C14 0.159(11) 0.105(8) 0.094(8) 0.060(9) 0.051(8) 0.051(7)
C15 0.259(18) 0.093(8) 0.128(11) 0.065(11) 0.129(12) 0.048(8)

loop_
_atom_type_symbol
_atom_type_description
_atom_type_scat_dispersion_real
_atom_type_scat_dispersion_imag
_atom_type_scat_source
C C 0.0033 0.0016 'International Tables Vol C Tables 4.2.6.8 and 6.1.1.4'
H H 0.0000 0.0000 'International Tables Vol C Tables 4.2.6.8 and 6.1.1.4'
I I -0.4742 1.8119 'International Tables Vol C Tables 4.2.6.8 and 6.1.1.4'
N N 0.0061 0.0033 'International Tables Vol C Tables 4.2.6.8 and 6.1.1.4'
O O 0.0106 0.0060 'International Tables Vol C Tables 4.2.6.8 and 6.1.1.4'
S S 0.1246 0.1234 'International Tables Vol C Tables 4.2.6.8 and 6.1.1.4'

loop_
_geom_angle_atom_site_label_1
_geom_angle_atom_site_label_2
_geom_angle_atom_site_label_3
_geom_angle_site_symmetry_1
_geom_angle_site_symmetry_3
_geom_angle
_geom_angle_publ_flag
C18 S1 C17 . . 91.7(3) ?
C23 N2 C24 . . 123.1(5) ?
C17 N2 C23 . . 114.8(5) ?
C17 N2 C24 . . 122.1(6) ?
C9 N1 C10 . . 123.0(6) ?
C1 N1 C9 . . 118.1(6) ?
C1 N1 C10 . . 118.9(6) ?
N2 C23 C18 . . 112.7(6) ?
N2 C23 C22 . . 127.5(6) ?
C18 C23 C22 . . 119.8(7) ?
C9 C4 C3 . . 119.4(6) ?
C5 C4 C3 . . 125.1(6) ?
C5 C4 C9 . . 115.5(7) ?
C3 C16 H16 . . 115.1 ?
C17 C16 H16 . . 115.1 ?
C17 C16 C3 . . 129.9(6) ?
C16 C3 C4 . . 119.3(6) ?
C2 C3 C4 . . 115.6(6) ?
C2 C3 C16 . . 125.1(7) ?
N2 C17 S1 . . 110.0(5) ?
N2 C17 C16 . . 123.3(6) ?
C16 C17 S1 . . 126.8(5) ?
N1 C9 C4 . . 120.7(7) ?
N1 C9 C8 . . 119.7(6) ?
C8 C9 C4 . . 119.6(6) ?
C3 C2 H2 . . 118.8 ?
C1 C2 C3 . . 122.4(7) ?
C1 C2 H2 . . 118.8 ?
N1 C1 C2 . . 123.8(7) ?
N1 C1 H1 . . 118.1 ?
C2 C1 H1 . . 118.1 ?
C23 C18 S1 . . 110.8(5) ?
C23 C18 C19 . . 120.8(7) ?
C19 C18 S1 . . 128.3(5) ?
C23 C22 H22 . . 120.9 ?
C21 C22 C23 . . 118.2(7) ?
C21 C22 H22 . . 120.9 ?
N1 C10 H10A . . 108.6 ?
N1 C10 H10B . . 108.6 ?
N1 C10 C11 . . 114.8(6) ?
H10A C10 H10B . . 107.5 ?
C11 C10 H10A . . 108.6 ?
C11 C10 H10B . . 108.6 ?
C4 C5 H5 . . 118.1 ?
C6 C5 C4 . . 123.9(7) ?
C6 C5 H5 . . 118.1 ?
C10 C11 H11A . . 109.3 ?
C10 C11 H11B . . 109.3 ?
C10 C11 C12 . . 111.7(7) ?
H11A C11 H11B . . 107.9 ?
C12 C11 H11A . . 109.3 ?
C12 C11 H11B . . 109.3 ?
C5 C6 H6 . . 120.1 ?
C5 C6 C7 . . 119.9(7) ?
C7 C6 H6 . . 120.1 ?
N2 C24 H24A . . 109.5 ?
N2 C24 H24B . . 109.5 ?
N2 C24 H24C . . 109.5 ?
H24A C24 H24B . . 109.5 ?
H24A C24 H24C . . 109.5 ?
H24B C24 H24C . . 109.5 ?
C9 C8 H8 . . 119.5 ?
C7 C8 C9 . . 121.1(7) ?
C7 C8 H8 . . 119.5 ?
H1A O1 H1B . . 109.5 ?
C18 C19 H19 . . 121.0 ?
C20 C19 C18 . . 118.1(7) ?
C20 C19 H19 . . 121.0 ?
C11 C12 H12A . . 108.9 ?
C11 C12 H12B . . 108.9 ?
H12A C12 H12B . . 107.7 ?
C13 C12 C11 . . 113.6(7) ?
C13 C12 H12A . . 108.9 ?
C13 C12 H12B . . 108.9 ?
C19 C20 H20 . . 118.8 ?
C21 C20 C19 . . 122.4(8) ?
C21 C20 H20 . . 118.8 ?
C22 C21 H21 . . 119.6 ?
C20 C21 C22 . . 120.7(8) ?
C20 C21 H21 . . 119.6 ?
C6 C7 H7 . . 120.0 ?
C8 C7 C6 . . 120.0(8) ?
C8 C7 H7 . . 120.0 ?
C12 C13 H13A . . 108.3 ?
C12 C13 H13B . . 108.3 ?
C12 C13 C14 . . 116.0(9) ?
H13A C13 H13B . . 107.4 ?
C14 C13 H13A . . 108.3 ?
C14 C13 H13B . . 108.3 ?
C13 C14 H14 . . 114.1 ?
C15 C14 C13 . . 131.8(13) ?
C15 C14 H14 . . 114.1 ?
C14 C15 H15A . . 120.0 ?
C14 C15 H15B . . 120.0 ?
H15A C15 H15B . . 120.0 ?

loop_
_geom_bond_atom_site_label_1
_geom_bond_atom_site_label_2
_geom_bond_site_symmetry_2
_geom_bond_distance
_geom_bond_publ_flag
S1 C17 . 1.750(7) ?
S1 C18 . 1.726(7) ?
N2 C23 . 1.383(8) ?
N2 C17 . 1.366(8) ?
N2 C24 . 1.426(8) ?
N1 C9 . 1.385(8) ?
N1 C1 . 1.349(9) ?
N1 C10 . 1.478(8) ?
C23 C18 . 1.392(9) ?
C23 C22 . 1.400(10) ?
C4 C3 . 1.453(9) ?
C4 C9 . 1.427(9) ?
C4 C5 . 1.393(9) ?
C16 H16 . 0.9300 ?
C16 C3 . 1.399(9) ?
C16 C17 . 1.375(9) ?
C3 C2 . 1.392(9) ?
C9 C8 . 1.408(10) ?
C2 H2 . 0.9300 ?
C2 C1 . 1.351(9) ?
C1 H1 . 0.9300 ?
C18 C19 . 1.397(10) ?
C22 H22 . 0.9300 ?
C22 C21 . 1.396(11) ?
C10 H10A . 0.9700 ?
C10 H10B . 0.9700 ?
C10 C11 . 1.485(10) ?
C5 H5 . 0.9300 ?
C5 C6 . 1.360(10) ?
C11 H11A . 0.9700 ?
C11 H11B . 0.9700 ?
C11 C12 . 1.518(9) ?
C6 H6 . 0.9300 ?
C6 C7 . 1.367(10) ?
C24 H24A . 0.9600 ?
C24 H24B . 0.9600 ?
C24 H24C . 0.9600 ?
C8 H8 . 0.9300 ?
C8 C7 . 1.361(10) ?
O1 H1A . 0.8500 ?
O1 H1B . 0.8499 ?
C19 H19 . 0.9300 ?
C19 C20 . 1.365(11) ?
C12 H12A . 0.9700 ?
C12 H12B . 0.9700 ?
C12 C13 . 1.461(11) ?
C20 H20 . 0.9300 ?
C20 C21 . 1.360(11) ?
C21 H21 . 0.9300 ?
C7 H7 . 0.9300 ?
C13 H13A . 0.9700 ?
C13 H13B . 0.9700 ?
C13 C14 . 1.491(13) ?
C14 H14 . 0.9300 ?
C14 C15 . 1.196(15) ?
C15 H15A . 0.9300 ?
C15 H15B . 0.9300 ?

loop_
_geom_hbond_atom_site_label_D
_geom_hbond_atom_site_label_H
_geom_hbond_atom_site_label_A
_geom_hbond_site_symmetry_A
_geom_hbond_distance_DH
_geom_hbond_distance_HA
_geom_hbond_distance_DA
_geom_hbond_angle_DHA
_geom_hbond_publ_flag
C2 H2 S1 . 0.93 2.40 3.128(7) 135 yes
O1 H1A N1 . 0.85 2.39 3.014(10) 131 yes
O1 H1B I1 . 0.85 2.71 3.546(10) 169 yes

loop_
_geom_torsion_atom_site_label_1
_geom_torsion_atom_site_label_2
_geom_torsion_atom_site_label_3
_geom_torsion_atom_site_label_4
_geom_torsion_site_symmetry_1
_geom_torsion_site_symmetry_2
_geom_torsion_site_symmetry_3
_geom_torsion_site_symmetry_4
_geom_torsion
_geom_torsion_publ_flag
S1 C18 C19 C20 . . . . 178.2(6) ?
N2 C23 C18 S1 . . . . 1.5(8) ?
N2 C23 C18 C19 . . . . -178.5(6) ?
N2 C23 C22 C21 . . . . -179.8(7) ?
N1 C9 C8 C7 . . . . 178.2(7) ?
N1 C10 C11 C12 . . . . -174.8(6) ?
C23 N2 C17 S1 . . . . 1.7(7) ?
C23 N2 C17 C16 . . . . -178.1(6) ?
C23 C18 C19 C20 . . . . -1.7(12) ?
C23 C22 C21 C20 . . . . -1.9(12) ?
C4 C3 C2 C1 . . . . -1.1(11) ?
C4 C9 C8 C7 . . . . -2.1(12) ?
C4 C5 C6 C7 . . . . 1.6(13) ?
C16 C3 C2 C1 . . . . -179.3(7) ?
C3 C4 C9 N1 . . . . 1.2(10) ?
C3 C4 C9 C8 . . . . -178.5(7) ?
C3 C4 C5 C6 . . . . 178.7(7) ?
C3 C16 C17 S1 . . . . 1.7(11) ?
C3 C16 C17 N2 . . . . -178.5(7) ?
C3 C2 C1 N1 . . . . 3.1(12) ?
C17 S1 C18 C23 . . . . -0.5(6) ?
C17 S1 C18 C19 . . . . 179.6(7) ?
C17 N2 C23 C18 . . . . -2.1(8) ?
C17 N2 C23 C22 . . . . 178.6(7) ?
C17 C16 C3 C4 . . . . -178.6(7) ?
C17 C16 C3 C2 . . . . -0.3(12) ?
C9 N1 C1 C2 . . . . -2.8(11) ?
C9 N1 C10 C11 . . . . -76.4(9) ?
C9 C4 C3 C16 . . . . 177.4(6) ?
C9 C4 C3 C2 . . . . -1.0(10) ?
C9 C4 C5 C6 . . . . -1.9(12) ?
C9 C8 C7 C6 . . . . 1.7(14) ?
C1 N1 C9 C4 . . . . 0.6(10) ?
C1 N1 C9 C8 . . . . -179.7(6) ?
C1 N1 C10 C11 . . . . 104.1(8) ?
C18 S1 C17 N2 . . . . -0.7(5) ?
C18 S1 C17 C16 . . . . 179.2(6) ?
C18 C23 C22 C21 . . . . 1.0(11) ?
C18 C19 C20 C21 . . . . 0.8(14) ?
C22 C23 C18 S1 . . . . -179.1(5) ?
C22 C23 C18 C19 . . . . 0.8(11) ?
C10 N1 C9 C4 . . . . -178.9(6) ?
C10 N1 C9 C8 . . . . 0.8(11) ?
C10 N1 C1 C2 . . . . 176.7(7) ?
C10 C11 C12 C13 . . . . 180.0(8) ?
C5 C4 C3 C16 . . . . -3.2(11) ?
C5 C4 C3 C2 . . . . 178.4(7) ?
C5 C4 C9 N1 . . . . -178.2(6) ?
C5 C4 C9 C8 . . . . 2.1(10) ?
C5 C6 C7 C8 . . . . -1.4(14) ?
C11 C12 C13 C14 . . . . -175.8(9) ?
C24 N2 C23 C18 . . . . 178.8(6) ?
C24 N2 C23 C22 . . . . -0.5(11) ?
C24 N2 C17 S1 . . . . -179.2(5) ?
C24 N2 C17 C16 . . . . 1.0(10) ?
C19 C20 C21 C22 . . . . 1.0(14) ?
C12 C13 C14 C15 . . . . 3(2) ?

_cod_database_fobs_code 1567501
